data_4504478
loop_
_publ_author_name
'Yigit, Mehmet V.'
'Biyikli, Kasim'
'Moulton, Brian'
'MacDonald, John C.'

_publ_section_title
;
 Bis(imidazolium 2,4,6-tricarboxypyridine) Metal(II) Complexes:&#x2009;
 Molecular Building Blocks that Generate Isomorphous Hydrogen-Bonded
 Frameworks
;
_journal_issue 1
_journal_name_full 'Crystal Growth &amp; Design'
_journal_page_first 63
_journal_paper_doi 10.1021/cg050084t
_journal_volume 6
_journal_year 2006
_chemical_formula_sum 'C22 H22 N6 Ni O15'
_chemical_formula_weight 667.15
_chemical_melting_point 'decomposes above 220 degrees C'
_chemical_name_systematic
;
 bis(imidazolium 2,4,6-tricarboxypyridine) nickel(II) trihydrate
;
_space_group_IT_number 15
_symmetry_cell_setting monoclinic
_symmetry_space_group_name_Hall '-C 2yc'
_symmetry_space_group_name_H-M 'C 1 2/c 1'
_atom_sites_solution_hydrogens geom
_atom_sites_solution_primary direct
_atom_sites_solution_secondary difmap
_audit_creation_method SHELXL-97
_cell_angle_alpha 90.00
_cell_angle_beta 111.6090(10)
_cell_angle_gamma 90.00
_cell_formula_units_Z 4
_cell_length_a 16.0967(13)
_cell_length_b 18.4218(15)
_cell_length_c 9.8346(8)
_cell_measurement_reflns_used 4281
_cell_measurement_temperature 200(2)
_cell_measurement_theta_max 28.22
_cell_measurement_theta_min 2.41
_cell_volume 2711.3(4)
_computing_cell_refinement 'Bruker SMART'
_computing_data_collection 'Bruker SMART'
_computing_data_reduction 'Bruker SMART'
_computing_molecular_graphics 'Bruker SMART'
_computing_publication_material 'Bruker SMART'
_computing_structure_refinement 'SHELXL-97 (Sheldrick, 1997)'
_computing_structure_solution 'SHELXS-97 (Sheldrick, 1990)'
_diffrn_ambient_temperature 200(2)
_diffrn_measured_fraction_theta_full 0.987
_diffrn_measured_fraction_theta_max 0.987
_diffrn_measurement_device_type 'CCD area detector'
_diffrn_measurement_method 'phi and omega scans'
_diffrn_radiation_monochromator graphite
_diffrn_radiation_source 'fine-focus sealed tube'
_diffrn_radiation_type MoK\a
_diffrn_radiation_wavelength 0.71073
_diffrn_reflns_av_R_equivalents 0.0299
_diffrn_reflns_av_sigmaI/netI 0.0411
_diffrn_reflns_limit_h_max 19
_diffrn_reflns_limit_h_min -20
_diffrn_reflns_limit_k_max 23
_diffrn_reflns_limit_k_min -23
_diffrn_reflns_limit_l_max 12
_diffrn_reflns_limit_l_min -5
_diffrn_reflns_number 8127
_diffrn_reflns_theta_full 27.45
_diffrn_reflns_theta_max 27.45
_diffrn_reflns_theta_min 1.75
_exptl_absorpt_coefficient_mu 0.801
_exptl_absorpt_correction_type none
_exptl_crystal_colour green
_exptl_crystal_density_diffrn 1.634
_exptl_crystal_density_meas 0
_exptl_crystal_density_method 'not measured'
_exptl_crystal_description block
_exptl_crystal_F_000 1368
_exptl_crystal_size_max 0.20
_exptl_crystal_size_mid 0.15
_exptl_crystal_size_min 0.10
_refine_diff_density_max 0.997
_refine_diff_density_min -0.441
_refine_diff_density_rms 0.089
_refine_ls_extinction_method none
_refine_ls_goodness_of_fit_ref 1.074
_refine_ls_hydrogen_treatment mixed
_refine_ls_matrix_type full
_refine_ls_number_parameters 200
_refine_ls_number_reflns 3062
_refine_ls_number_restraints 0
_refine_ls_restrained_S_all 1.074
_refine_ls_R_factor_all 0.0536
_refine_ls_R_factor_gt 0.0465
_refine_ls_shift/su_max 0.000
_refine_ls_shift/su_mean 0.000
_refine_ls_structure_factor_coef Fsqd
_refine_ls_weighting_details 'calc w=1/[\s^2^(Fo^2^)+(0.0517P)^2^+6.7629P] where P=(Fo^2^+2Fc^2^)/3'
_refine_ls_weighting_scheme calc
_refine_ls_wR_factor_gt 0.1177
_refine_ls_wR_factor_ref 0.1219
_reflns_number_gt 2674
_reflns_number_total 3062
_reflns_threshold_expression >2sigma(I)
_cod_data_source_file cg050084tsi20050909_105453.cif
_cod_data_source_block ni_final
_cod_depositor_comments
;
The following automatic conversions were performed:

'_symmetry_cell_setting' value 'Monoclinic' changed to 'monoclinic'
according to /home/saulius/struct/CIF-dictionaries/cif_core.dic
dictionary named 'cif_core.dic' version 2.4.1 from 2010-06-29.

Automatic conversion script
Id: cif_fix_values 1715 2011-07-08 13:25:40Z adriana 
;
_cod_original_sg_symbol_H-M C2/c
_cod_database_code 4504478

loop_
_symmetry_equiv_pos_as_xyz
'x, y, z'
'-x, y, -z+1/2'
'x+1/2, y+1/2, z'
'-x+1/2, y+1/2, -z+1/2'
'-x, -y, -z'
'x, -y, z-1/2'
'-x+1/2, -y+1/2, -z'
'x+1/2, -y+1/2, z-1/2'

loop_
_atom_site_label
_atom_site_type_symbol
_atom_site_fract_x
_atom_site_fract_y
_atom_site_fract_z
_atom_site_U_iso_or_equiv
_atom_site_adp_type
_atom_site_occupancy
_atom_site_symmetry_multiplicity
_atom_site_calc_flag
_atom_site_refinement_flags
Ni1 Ni 0.0000 0.20551(2) 0.7500 0.01883(15) Uani 1 2 d S
O1A O 0.07900(12) 0.28583(10) 0.8933(2) 0.0258(4) Uani 1 1 d .
N1A N 0.10774(14) 0.20541(11) 0.6995(2) 0.0197(4) Uani 1 1 d .
O2A O 0.21170(13) 0.34179(11) 0.9522(2) 0.0307(5) Uani 1 1 d .
O3A O -0.03288(12) 0.12738(10) 0.5763(2) 0.0244(4) Uani 1 1 d .
O4A O 0.02380(13) 0.07751(11) 0.4200(2) 0.0319(5) Uani 1 1 d .
O5A O 0.41597(15) 0.22600(17) 0.7234(3) 0.0598(8) Uani 1 1 d .
H5A H 0.4639 0.2168 0.7112 0.072 Uiso 0.50 1 calc PR
C6A C 0.11341(16) 0.15961(13) 0.5987(3) 0.0211(5) Uani 1 1 d .
O6A O 0.36377(18) 0.13648(17) 0.5629(4) 0.0730(10) Uani 1 1 d .
H6A H 0.4167 0.1360 0.5664 0.088 Uiso 0.50 1 calc PR
C5A C 0.19223(17) 0.15220(14) 0.5731(3) 0.0238(5) Uani 1 1 d .
H5A H 0.1962 0.1198 0.5006 0.029 Uiso 1 1 calc R
C3A C 0.25733(17) 0.24367(15) 0.7583(3) 0.0244(5) Uani 1 1 d .
H3A H 0.3060 0.2739 0.8130 0.029 Uiso 1 1 calc R
C1A C 0.15444(17) 0.29630(14) 0.8836(3) 0.0230(5) Uani 1 1 d .
C2A C 0.17584(16) 0.24782(13) 0.7768(3) 0.0209(5) Uani 1 1 d .
C4A C 0.26557(17) 0.19399(15) 0.6575(3) 0.0244(5) Uani 1 1 d .
C7A C 0.02768(16) 0.11724(14) 0.5237(3) 0.0223(5) Uani 1 1 d .
C8A C 0.35576(18) 0.18362(17) 0.6466(3) 0.0305(6) Uani 1 1 d .
N1B N 0.13957(15) 0.02599(12) 0.2369(2) 0.0258(5) Uani 1 1 d .
H1B H 0.0859 0.0447 0.1943 0.031 Uiso 1 1 calc R
N2B N 0.24728(15) -0.04078(13) 0.3726(3) 0.0290(5) Uani 1 1 d .
H2B H 0.2772 -0.0740 0.4360 0.035 Uiso 1 1 calc R
C1B C 0.16069(17) -0.02713(14) 0.3332(3) 0.0256(5) Uani 1 1 d .
H1B1 H 0.1207 -0.0515 0.3685 0.031 Uiso 1 1 calc R
C3B C 0.2147(2) 0.04731(16) 0.2136(3) 0.0317(6) Uani 1 1 d .
H3B H 0.2184 0.0847 0.1496 0.038 Uiso 1 1 calc R
C2B C 0.2825(2) 0.00527(18) 0.2986(3) 0.0353(7) Uani 1 1 d .
H2B1 H 0.3430 0.0072 0.3058 0.042 Uiso 1 1 calc R
O1C O 0.0078(2) 0.3974(2) -0.0032(5) 0.1010(14) Uani 1 1 d .
O1D O 0.5000 0.0148(3) 0.2500 0.160(4) Uani 1 2 d S

loop_
_atom_site_aniso_label
_atom_site_aniso_U_11
_atom_site_aniso_U_22
_atom_site_aniso_U_33
_atom_site_aniso_U_23
_atom_site_aniso_U_13
_atom_site_aniso_U_12
Ni1 0.0133(2) 0.0217(2) 0.0232(3) 0.000 0.00868(18) 0.000
O1A 0.0207(9) 0.0279(10) 0.0299(10) -0.0063(8) 0.0107(8) -0.0025(7)
N1A 0.0144(9) 0.0237(10) 0.0214(10) 0.0011(8) 0.0069(8) -0.0008(8)
O2A 0.0318(11) 0.0300(10) 0.0303(10) -0.0079(8) 0.0116(9) -0.0132(8)
O3A 0.0179(9) 0.0288(10) 0.0292(10) -0.0043(8) 0.0117(8) -0.0055(7)
O4A 0.0263(10) 0.0417(12) 0.0305(11) -0.0148(9) 0.0135(9) -0.0091(8)
O5A 0.0207(11) 0.095(2) 0.0655(18) -0.0146(16) 0.0184(12) -0.0166(12)
C6A 0.0172(12) 0.0236(12) 0.0229(12) 0.0007(10) 0.0079(10) -0.0006(9)
O6A 0.0411(15) 0.077(2) 0.123(3) -0.0390(19) 0.0559(18) -0.0098(14)
C5A 0.0204(12) 0.0291(13) 0.0243(13) -0.0006(10) 0.0110(11) -0.0002(10)
C3A 0.0165(12) 0.0291(14) 0.0252(13) 0.0010(10) 0.0049(10) -0.0066(10)
C1A 0.0225(13) 0.0240(12) 0.0232(12) 0.0015(10) 0.0091(10) -0.0020(10)
C2A 0.0169(11) 0.0231(12) 0.0215(12) 0.0022(10) 0.0057(10) -0.0022(9)
C4A 0.0154(12) 0.0319(14) 0.0268(13) 0.0052(11) 0.0089(10) 0.0007(10)
C7A 0.0166(12) 0.0265(13) 0.0236(13) -0.0005(10) 0.0072(10) -0.0020(9)
C8A 0.0175(13) 0.0412(16) 0.0354(15) 0.0026(12) 0.0128(12) 0.0009(11)
N1B 0.0234(11) 0.0278(12) 0.0254(11) 0.0035(9) 0.0081(9) 0.0035(9)
N2B 0.0255(12) 0.0315(12) 0.0275(12) 0.0076(10) 0.0068(10) 0.0046(9)
C1B 0.0236(13) 0.0272(13) 0.0255(13) 0.0032(10) 0.0088(11) -0.0025(10)
C3B 0.0402(16) 0.0291(14) 0.0303(15) 0.0033(11) 0.0184(13) -0.0072(12)
C2B 0.0238(14) 0.0465(18) 0.0380(16) 0.0011(14) 0.0144(13) -0.0056(12)
O1C 0.067(2) 0.077(2) 0.165(4) -0.056(2) 0.050(2) 0.0079(17)
O1D 0.101(5) 0.057(3) 0.339(12) 0.000 0.102(7) 0.000

loop_
_atom_type_symbol
_atom_type_description
_atom_type_scat_dispersion_real
_atom_type_scat_dispersion_imag
_atom_type_scat_source
C C 0.0033 0.0016 'International Tables Vol C Tables 4.2.6.8 and 6.1.1.4'
H H 0.0000 0.0000 'International Tables Vol C Tables 4.2.6.8 and 6.1.1.4'
N N 0.0061 0.0033 'International Tables Vol C Tables 4.2.6.8 and 6.1.1.4'
Ni Ni 0.3393 1.1124 'International Tables Vol C Tables 4.2.6.8 and 6.1.1.4'
O O 0.0106 0.0060 'International Tables Vol C Tables 4.2.6.8 and 6.1.1.4'

loop_
_geom_angle_atom_site_label_1
_geom_angle_atom_site_label_2
_geom_angle_atom_site_label_3
_geom_angle
_geom_angle_site_symmetry_1
_geom_angle_site_symmetry_3
N1A Ni1 N1A 179.90(12) 2_556 .
N1A Ni1 O1A 78.44(8) 2_556 2_556
N1A Ni1 O1A 101.63(8) . 2_556
N1A Ni1 O1A 101.63(8) 2_556 .
N1A Ni1 O1A 78.44(8) . .
O1A Ni1 O1A 91.20(11) 2_556 .
N1A Ni1 O3A 77.35(8) 2_556 2_556
N1A Ni1 O3A 102.59(8) . 2_556
O1A Ni1 O3A 155.69(7) 2_556 2_556
O1A Ni1 O3A 91.56(7) . 2_556
N1A Ni1 O3A 102.59(8) 2_556 .
N1A Ni1 O3A 77.35(8) . .
O1A Ni1 O3A 91.56(7) 2_556 .
O1A Ni1 O3A 155.69(7) . .
O3A Ni1 O3A 95.75(10) 2_556 .
C1A O1A Ni1 114.45(16) . .
C6A N1A C2A 121.9(2) . .
C6A N1A Ni1 119.75(17) . .
C2A N1A Ni1 118.09(17) . .
C7A O3A Ni1 114.85(15) . .
C8A O5A H5A 109.5 . .
N1A C6A C5A 121.1(2) . .
N1A C6A C7A 112.9(2) . .
C5A C6A C7A 126.0(2) . .
C8A O6A H6A 109.5 . .
C6A C5A C4A 117.8(2) . .
C6A C5A H5A 121.1 . .
C4A C5A H5A 121.1 . .
C4A C3A C2A 118.1(2) . .
C4A C3A H3A 120.9 . .
C2A C3A H3A 120.9 . .
O2A C1A O1A 126.9(2) . .
O2A C1A C2A 117.5(2) . .
O1A C1A C2A 115.6(2) . .
N1A C2A C3A 120.7(2) . .
N1A C2A C1A 113.1(2) . .
C3A C2A C1A 126.2(2) . .
C3A C4A C5A 120.3(2) . .
C3A C4A C8A 118.8(2) . .
C5A C4A C8A 120.9(2) . .
O4A C7A O3A 127.4(2) . .
O4A C7A C6A 117.7(2) . .
O3A C7A C6A 114.9(2) . .
O6A C8A O5A 126.2(3) . .
O6A C8A C4A 118.4(3) . .
O5A C8A C4A 115.3(3) . .
C1B N1B C3B 108.9(2) . .
C1B N1B H1B 125.6 . .
C3B N1B H1B 125.6 . .
C1B N2B C2B 108.9(2) . .
C1B N2B H2B 125.6 . .
C2B N2B H2B 125.6 . .
N1B C1B N2B 108.5(2) . .
N1B C1B H1B1 125.8 . .
N2B C1B H1B1 125.8 . .
C2B C3B N1B 107.2(2) . .
C2B C3B H3B 126.4 . .
N1B C3B H3B 126.4 . .
C3B C2B N2B 106.6(2) . .
C3B C2B H2B1 126.7 . .
N2B C2B H2B1 126.7 . .

loop_
_geom_bond_atom_site_label_1
_geom_bond_atom_site_label_2
_geom_bond_distance
_geom_bond_site_symmetry_2
Ni1 N1A 1.972(2) 2_556
Ni1 N1A 1.972(2) .
Ni1 O1A 2.1149(18) 2_556
Ni1 O1A 2.1150(18) .
Ni1 O3A 2.1458(18) 2_556
Ni1 O3A 2.1458(18) .
O1A C1A 1.267(3) .
N1A C6A 1.330(3) .
N1A C2A 1.333(3) .
O2A C1A 1.245(3) .
O3A C7A 1.274(3) .
O4A C7A 1.238(3) .
O5A C8A 1.257(4) .
O5A H5A 0.8400 .
C6A C5A 1.388(3) .
C6A C7A 1.519(3) .
O6A C8A 1.235(4) .
O6A H6A 0.8400 .
C5A C4A 1.398(4) .
C5A H5A 0.9500 .
C3A C4A 1.391(4) .
C3A C2A 1.391(4) .
C3A H3A 0.9500 .
C1A C2A 1.512(4) .
C4A C8A 1.507(3) .
N1B C1B 1.317(3) .
N1B C3B 1.368(4) .
N1B H1B 0.8800 .
N2B C1B 1.326(3) .
N2B C2B 1.369(4) .
N2B H2B 0.8800 .
C1B H1B1 0.9500 .
C3B C2B 1.348(4) .
C3B H3B 0.9500 .
C2B H2B1 0.9500 .

loop_
_geom_torsion_atom_site_label_1
_geom_torsion_atom_site_label_2
_geom_torsion_atom_site_label_3
_geom_torsion_atom_site_label_4
_geom_torsion
_geom_torsion_site_symmetry_1
N1A Ni1 O1A C1A 179.35(18) 2_556
N1A Ni1 O1A C1A -0.58(18) .
O1A Ni1 O1A C1A -102.20(19) 2_556
O3A Ni1 O1A C1A 101.95(18) 2_556
O3A Ni1 O1A C1A -5.7(3) .
N1A Ni1 N1A C6A 44(100) 2_556
O1A Ni1 N1A C6A -92.5(2) 2_556
O1A Ni1 N1A C6A 178.7(2) .
O3A Ni1 N1A C6A 89.7(2) 2_556
O3A Ni1 N1A C6A -3.48(19) .
N1A Ni1 N1A C2A -131(100) 2_556
O1A Ni1 N1A C2A 92.75(19) 2_556
O1A Ni1 N1A C2A 3.90(18) .
O3A Ni1 N1A C2A -85.11(19) 2_556
O3A Ni1 N1A C2A -178.3(2) .
N1A Ni1 O3A C7A -179.88(18) 2_556
N1A Ni1 O3A C7A 0.05(18) .
O1A Ni1 O3A C7A 101.62(18) 2_556
O1A Ni1 O3A C7A 5.2(3) .
O3A Ni1 O3A C7A -101.60(18) 2_556
C2A N1A C6A C5A 2.2(4) .
Ni1 N1A C6A C5A -172.34(19) .
C2A N1A C6A C7A -179.6(2) .
Ni1 N1A C6A C7A 5.8(3) .
N1A C6A C5A C4A 0.5(4) .
C7A C6A C5A C4A -177.4(2) .
Ni1 O1A C1A O2A 177.6(2) .
Ni1 O1A C1A C2A -2.4(3) .
C6A N1A C2A C3A -2.4(4) .
Ni1 N1A C2A C3A 172.25(19) .
C6A N1A C2A C1A 179.2(2) .
Ni1 N1A C2A C1A -6.1(3) .
C4A C3A C2A N1A -0.2(4) .
C4A C3A C2A C1A 178.0(2) .
O2A C1A C2A N1A -174.5(2) .
O1A C1A C2A N1A 5.5(3) .
O2A C1A C2A C3A 7.2(4) .
O1A C1A C2A C3A -172.8(2) .
C2A C3A C4A C5A 2.9(4) .
C2A C3A C4A C8A -174.1(2) .
C6A C5A C4A C3A -3.1(4) .
C6A C5A C4A C8A 173.9(2) .
Ni1 O3A C7A O4A -177.0(2) .
Ni1 O3A C7A C6A 2.8(3) .
N1A C6A C7A O4A 174.3(2) .
C5A C6A C7A O4A -7.7(4) .
N1A C6A C7A O3A -5.6(3) .
C5A C6A C7A O3A 172.5(2) .
C3A C4A C8A O6A 175.9(3) .
C5A C4A C8A O6A -1.1(4) .
C3A C4A C8A O5A -5.5(4) .
C5A C4A C8A O5A 177.5(3) .
C3B N1B C1B N2B -0.1(3) .
C2B N2B C1B N1B -0.1(3) .
C1B N1B C3B C2B 0.2(3) .
N1B C3B C2B N2B -0.2(3) .
C1B N2B C2B C3B 0.2(3) .
